data_7230087
loop_
_publ_author_name
'Tian, Xuerui'
'Xin, Xing'
'Gao, Yuanzhe'
'Han, Zhangang'

_publ_section_title
;
 Supramolecular cooperative interaction-induced assembly of
 phosphotungstate polyanions and sulfur-containing pyridine-based cations
;
_journal_issue 11
_journal_name_full CrystEngComm
_journal_page_first 1588
_journal_paper_doi 10.1039/C8CE00026C
_journal_volume 20
_journal_year 2018
_chemical_formula_sum 'C20 H48 Ag12 N4 O137 P4 S4 W36'
_chemical_formula_weight 10701.46
_space_group_crystal_system monoclinic
_space_group_IT_number 14
_space_group_name_Hall '-P 2ybc'
_space_group_name_H-M_alt 'P 1 21/c 1'
_symmetry_space_group_name_Hall '-P 2ybc'
_symmetry_space_group_name_H-M 'P 1 21/c 1'
_atom_sites_solution_hydrogens geom
_audit_creation_method SHELXL-2014
_audit_update_record
;
2017-12-26 deposited with the CCDC.
2018-02-07 downloaded from the CCDC.
;
_cell_angle_alpha 90
_cell_angle_beta 120.559(5)
_cell_angle_gamma 90
_cell_formula_units_Z 2
_cell_length_a 14.9281(17)
_cell_length_b 20.076(2)
_cell_length_c 26.708(3)
_cell_measurement_reflns_used 3135
_cell_measurement_temperature 296(2)
_cell_measurement_theta_max 26.80
_cell_measurement_theta_min 2.51
_cell_volume 6892.5(13)
_computing_cell_refinement 'Bruker SMART'
_computing_data_collection 'Bruker SMART'
_computing_data_reduction 'Bruker SAINT'
_computing_molecular_graphics 'Bruker SHELXTL'
_computing_publication_material 'Bruker SHELXTL'
_computing_structure_refinement 'SHELXL-2014 (Sheldrick, 2014)'
_computing_structure_solution 'Bruker SHELXTL'
_diffrn_ambient_temperature 296(2)
_diffrn_measured_fraction_theta_full 0.975
_diffrn_measured_fraction_theta_max 0.998
_diffrn_measurement_device_type 'CCD area detector'
_diffrn_measurement_method 'phi and omega scans'
_diffrn_radiation_type MoK\a
_diffrn_radiation_wavelength 0.71073
_diffrn_reflns_av_R_equivalents 0.0817
_diffrn_reflns_av_unetI/netI 0.0939
_diffrn_reflns_Laue_measured_fraction_full 0.975
_diffrn_reflns_Laue_measured_fraction_max 0.998
_diffrn_reflns_limit_h_max 16
_diffrn_reflns_limit_h_min -17
_diffrn_reflns_limit_k_max 12
_diffrn_reflns_limit_k_min -23
_diffrn_reflns_limit_l_max 31
_diffrn_reflns_limit_l_min -31
_diffrn_reflns_number 34429
_diffrn_reflns_point_group_measured_fraction_full 0.975
_diffrn_reflns_point_group_measured_fraction_max 0.998
_diffrn_reflns_theta_full 25.242
_diffrn_reflns_theta_max 25.010
_diffrn_reflns_theta_min 1.346
_exptl_absorpt_coefficient_mu 31.782
_exptl_absorpt_correction_T_max 0.009
_exptl_absorpt_correction_T_min 0.002
_exptl_absorpt_correction_type empirical
_exptl_absorpt_process_details sadabs
_exptl_crystal_colour yellow
_exptl_crystal_density_diffrn 5.156
_exptl_crystal_description block
_exptl_crystal_F_000 9284
_exptl_crystal_size_max 0.23
_exptl_crystal_size_mid 0.17
_exptl_crystal_size_min 0.15
_refine_diff_density_max 4.035
_refine_diff_density_min -5.325
_refine_diff_density_rms 0.550
_refine_ls_extinction_method none
_refine_ls_goodness_of_fit_ref 1.040
_refine_ls_hydrogen_treatment constr
_refine_ls_matrix_type full
_refine_ls_number_parameters 976
_refine_ls_number_reflns 12137
_refine_ls_number_restraints 2136
_refine_ls_restrained_S_all 0.979
_refine_ls_R_factor_all 0.0966
_refine_ls_R_factor_gt 0.0533
_refine_ls_shift/su_max 0.001
_refine_ls_shift/su_mean 0.000
_refine_ls_structure_factor_coef Fsqd
_refine_ls_weighting_details 'w=1/[\s^2^(Fo^2^)+(0.0669P)^2^+27.0255P] where P=(Fo^2^+2Fc^2^)/3'
_refine_ls_weighting_scheme calc
_refine_ls_wR_factor_gt 0.1297
_refine_ls_wR_factor_ref 0.1565
_reflns_Friedel_coverage 0.000
_reflns_number_gt 7719
_reflns_number_total 12137
_reflns_threshold_expression 'I > 2\s(I)'
_cod_data_source_file c8ce00026c2.cif
_cod_data_source_block 286
_cod_depositor_comments 'Adding full bibliography for 7230085--7230087.cif.'
_cod_database_code 7230087
_shelx_space_group_comment
;
The symmetry employed for this shelxl refinement is uniquely defined
by the following loop, which should always be used as a source of
symmetry information in preference to the above space-group names.
They are only intended as comments.
;
_shelxl_version_number 2014-3

loop_
_space_group_symop_operation_xyz
'x, y, z'
'-x, y+1/2, -z+1/2'
'-x, -y, -z'
'x, -y-1/2, z-1/2'

loop_
_atom_site_label
_atom_site_type_symbol
_atom_site_fract_x
_atom_site_fract_y
_atom_site_fract_z
_atom_site_U_iso_or_equiv
_atom_site_adp_type
_atom_site_occupancy
_atom_site_site_symmetry_order
_atom_site_calc_flag
_atom_site_refinement_flags_posn
_atom_site_refinement_flags_adp
_atom_site_refinement_flags_occupancy
W1 W 0.67305(9) 0.08050(5) 0.26316(5) 0.0177(3) Uani 1 1 d . . .
W2 W 0.42727(9) 0.17590(5) 0.19778(5) 0.0216(3) Uani 1 1 d . . .
W3 W 0.50190(9) 0.25266(5) 0.32511(5) 0.0194(3) Uani 1 1 d . . .
W4 W 0.43702(9) 0.34554(5) 0.20572(5) 0.0198(3) Uani 1 1 d . . .
W5 W 0.74786(9) 0.15708(5) 0.39041(5) 0.0157(2) Uani 1 1 d . . .
W6 W 0.59391(9) 0.18176(5) 0.13194(5) 0.0202(3) Uani 1 1 d . . .
W7 W 0.69053(9) 0.43186(5) 0.28153(5) 0.0179(3) Uani 1 1 d . . .
W8 W 0.60676(9) 0.34834(5) 0.14126(5) 0.0183(3) Uani 1 1 d . . .
W9 W 0.75734(9) 0.33932(5) 0.40027(5) 0.0172(3) Uani 1 1 d . . .
W10 W 1.03356(9) 0.33701(5) 0.43179(5) 0.0178(3) Uani 1 1 d . . .
W11 W 0.96464(9) 0.42919(5) 0.31235(5) 0.0177(3) Uani 1 1 d . . .
W12 W 0.88121(9) 0.34630(5) 0.17301(5) 0.0174(2) Uani 1 1 d . . .
W13 W 1.15670(9) 0.33918(5) 0.28863(5) 0.0208(3) Uani 1 1 d . . .
W14 W 1.14601(9) 0.17068(5) 0.27810(5) 0.0221(3) Uani 1 1 d . . .
W15 W 0.86938(9) 0.17869(5) 0.16287(5) 0.0193(3) Uani 1 1 d . . .
W16 W 0.94737(9) 0.07787(5) 0.29379(5) 0.0178(3) Uani 1 1 d . . .
W17 W 1.22724(9) 0.24574(5) 0.40843(5) 0.0211(3) Uani 1 1 d . . .
W18 W 1.02310(9) 0.15418(5) 0.42112(5) 0.0164(2) Uani 1 1 d . . .
P1 P 0.6701(5) 0.2565(3) 0.2677(3) 0.0115(14) Uani 1 1 d . . .
P2 P 0.9622(5) 0.2543(3) 0.3014(3) 0.0117(14) Uani 1 1 d . . .
Ag1 Ag 1.0000 0.0000 0.5000 0.0327(8) Uani 1 2 d S U P
Ag2 Ag 0.78517(19) -0.02661(12) 0.40748(12) 0.0415(6) Uani 1 1 d . U .
Ag3 Ag 1.13845(19) -0.02430(12) 0.45140(12) 0.0437(7) Uani 1 1 d . U .
Ag4 Ag 0.6653(3) -0.14848(16) 0.45776(16) 0.0528(10) Uani 0.75 1 d . U P
Ag5 Ag 0.5828(5) -0.0811(2) 0.1721(2) 0.0474(13) Uani 0.5 1 d . U P
Ag6 Ag 0.6558(6) -0.0822(3) 0.0533(3) 0.0722(18) Uani 0.5 1 d . U P
Ag7 Ag 0.8659(5) 0.0381(3) 0.0492(3) 0.0569(15) Uani 0.5 1 d . U P
Ag8 Ag 1.2196(5) 0.4513(3) 0.5816(3) 0.0635(17) Uani 0.5 1 d . U P
Ag9 Ag 0.4314(12) -0.1973(4) 0.0219(4) 0.185(5) Uani 0.5 1 d . U P
Ag10 Ag 0.5955(16) 0.0333(11) -0.0367(10) 0.151(7) Uani 0.25 1 d . U P
O1 O 0.6086(14) 0.1854(8) 0.3587(8) 0.020(3) Uani 1 1 d . U .
O2 O 0.6670(13) 0.2598(7) 0.2085(7) 0.0160(16) Uani 1 1 d . U .
O3 O 0.7183(14) 0.1911(7) 0.2996(7) 0.0160(16) Uani 1 1 d . U .
O4 O 0.5547(14) 0.2573(7) 0.2536(7) 0.0160(16) Uani 1 1 d . U .
O5 O 0.7259(13) 0.3162(7) 0.3061(7) 0.017(3) Uani 1 1 d . U .
O6 O 1.0774(14) 0.2531(7) 0.3136(7) 0.0155(19) Uani 1 1 d . U .
O7 O 0.8907(14) 0.2595(7) 0.2346(7) 0.0155(19) Uani 1 1 d . U .
O8 O 0.9422(14) 0.1898(7) 0.3252(8) 0.019(3) Uani 1 1 d . U .
O9 O 0.9508(14) 0.3150(7) 0.3316(7) 0.017(3) Uani 1 1 d . U .
O10 O 0.7055(14) 0.0790(8) 0.3431(8) 0.023(3) Uani 1 1 d . U .
O11 O 0.5403(14) 0.1151(8) 0.2420(8) 0.024(3) Uani 1 1 d . U .
O12 O 0.7621(15) 0.1237(8) 0.4534(8) 0.026(3) Uani 1 1 d . U .
O13 O 0.3197(15) 0.1294(8) 0.1551(8) 0.026(4) Uani 1 1 d . U .
O14 O 0.4203(14) 0.1913(7) 0.2662(7) 0.018(3) Uani 1 1 d . U .
O15 O 0.4260(14) 0.3229(8) 0.2735(8) 0.023(3) Uani 1 1 d . U .
O16 O 0.3643(15) 0.2631(8) 0.1724(8) 0.025(3) Uani 1 1 d . U .
O17 O 0.4493(15) 0.2495(8) 0.3696(8) 0.027(3) Uani 1 1 d . U .
O18 O 0.6170(14) 0.3140(8) 0.3659(8) 0.022(3) Uani 1 1 d . U .
O19 O 0.7878(14) 0.2466(8) 0.4120(8) 0.021(3) Uani 1 1 d . U .
O20 O 0.7790(15) 0.3625(8) 0.4668(8) 0.027(4) Uani 1 1 d . U .
O21 O 0.5541(14) 0.4011(8) 0.2552(8) 0.021(3) Uani 1 1 d . U .
O22 O 0.7197(14) 0.4218(8) 0.3603(8) 0.022(3) Uani 1 1 d . U .
O23 O 0.6629(14) 0.5139(8) 0.2713(8) 0.024(3) Uani 1 1 d . U .
O24 O 0.8967(14) 0.3502(8) 0.4162(8) 0.020(3) Uani 1 1 d . U .
O25 O 0.4903(14) 0.3433(8) 0.1541(8) 0.022(3) Uani 1 1 d . U .
O26 O 0.4831(14) 0.1861(8) 0.1476(8) 0.023(3) Uani 1 1 d . U .
O27 O 0.8870(14) 0.1415(8) 0.4063(8) 0.023(3) Uani 1 1 d . U .
O28 O 0.8150(14) 0.0763(8) 0.2900(8) 0.024(3) Uani 1 1 d . U .
O29 O 1.0888(15) 0.1213(8) 0.4896(8) 0.026(3) Uani 1 1 d . U .
O30 O 0.5338(15) 0.1318(9) 0.0723(8) 0.028(3) Uani 1 1 d . U .
O31 O 0.6546(15) 0.1185(9) 0.1934(8) 0.029(3) Uani 1 1 d . U .
O32 O 1.0154(14) 0.0778(8) 0.3763(8) 0.021(3) Uani 1 1 d . U .
O33 O 1.0136(15) 0.2456(8) 0.4366(8) 0.024(3) Uani 1 1 d . U .
O34 O 0.5591(15) 0.2684(8) 0.0969(8) 0.024(3) Uani 1 1 d . U .
O35 O 0.7364(14) 0.3392(8) 0.1487(8) 0.021(3) Uani 1 1 d . U .
O36 O 1.0361(15) 0.4188(8) 0.3963(8) 0.025(3) Uani 1 1 d . U .
O37 O 0.5492(15) 0.4038(8) 0.0849(8) 0.025(3) Uani 1 1 d . U .
O38 O 0.6669(14) 0.4037(8) 0.2079(7) 0.019(3) Uani 1 1 d . U .
O39 O 0.8357(14) 0.4339(8) 0.3102(7) 0.019(3) Uani 1 1 d . U .
O40 O 1.1010(16) 0.3595(9) 0.5042(8) 0.030(3) Uani 1 1 d . U .
O41 O 0.9847(15) 0.5117(8) 0.3100(8) 0.027(3) Uani 1 1 d . U .
O42 O 0.8673(16) 0.4007(9) 0.1205(8) 0.032(4) Uani 1 1 d . U .
O43 O 1.0879(14) 0.3964(8) 0.3157(8) 0.022(3) Uani 1 1 d . U .
O44 O 0.8934(14) 0.4015(8) 0.2341(8) 0.022(3) Uani 1 1 d . U .
O45 O 1.1557(14) 0.3103(8) 0.4277(8) 0.022(3) Uani 1 1 d . U .
O46 O 1.3469(15) 0.2399(8) 0.4693(9) 0.032(4) Uani 1 1 d . U .
O47 O 0.8715(15) 0.2649(8) 0.1334(7) 0.021(3) Uani 1 1 d . U .
O48 O 1.0274(15) 0.3386(8) 0.2156(8) 0.026(3) Uani 1 1 d . U .
O49 O 1.2560(15) 0.3167(8) 0.3684(8) 0.026(3) Uani 1 1 d . U .
O50 O 1.2340(15) 0.3945(9) 0.2768(9) 0.030(4) Uani 1 1 d . U .
O51 O 1.1909(15) 0.2565(8) 0.2663(8) 0.023(3) Uani 1 1 d . U .
O52 O 1.2470(14) 0.1836(8) 0.3597(8) 0.026(3) Uani 1 1 d . U .
O53 O 1.2179(15) 0.1204(8) 0.2604(8) 0.026(3) Uani 1 1 d . U .
O54 O 0.8562(16) 0.1307(9) 0.1072(9) 0.034(3) Uani 1 1 d . U .
O55 O 1.0737(14) 0.1089(8) 0.2987(8) 0.022(3) Uani 1 1 d . U .
O56 O 0.8805(15) 0.1170(8) 0.2190(8) 0.027(3) Uani 1 1 d . U .
O57 O 0.9592(15) -0.0038(9) 0.2815(8) 0.030(3) Uani 1 1 d . U .
O58 O 1.0190(14) 0.1824(8) 0.2082(8) 0.022(3) Uani 1 1 d . U .
O59 O 1.1472(14) 0.1810(8) 0.4193(8) 0.023(3) Uani 1 1 d . U .
O60 O 0.6362(15) -0.0004(8) 0.2425(9) 0.030(4) Uani 1 1 d . U .
O61 O 0.7292(15) 0.1894(8) 0.1410(8) 0.026(3) Uani 1 1 d . U .
O62 O 0.3366(14) 0.4009(8) 0.1706(8) 0.022(3) Uani 1 1 d . U .
S1 S 0.9458(6) -0.0529(3) 0.4042(3) 0.0257(16) Uani 1 1 d . . .
S2 S 0.7082(6) -0.0315(4) 0.4710(4) 0.0335(19) Uani 1 1 d . . .
C1 C 0.857(3) -0.2416(14) 0.3563(15) 0.043(5) Uani 1 1 d . U .
H1 H 0.8014 -0.2638 0.3260 0.051 Uiso 1 1 calc R U .
C2 C 0.860(2) -0.1715(14) 0.3574(14) 0.035(5) Uani 1 1 d . U .
H2 H 0.8078 -0.1465 0.3272 0.042 Uiso 1 1 calc R U .
C3 C 0.940(2) -0.1421(14) 0.4042(13) 0.030(4) Uani 1 1 d . U .
C4 C 1.022(2) -0.1794(14) 0.4481(13) 0.034(5) Uani 1 1 d . U .
H4 H 1.0804 -0.1583 0.4779 0.040 Uiso 1 1 calc R U .
C5 C 1.015(3) -0.2484(14) 0.4465(14) 0.037(5) Uani 1 1 d . U .
H5 H 1.0628 -0.2746 0.4773 0.045 Uiso 1 1 calc R U .
C6 C 0.446(2) 0.0711(13) 0.3560(14) 0.032(3) Uani 1 1 d . U .
H6 H 0.4050 0.0770 0.3160 0.038 Uiso 1 1 calc R U .
C7 C 0.534(2) 0.0287(13) 0.3827(13) 0.030(4) Uani 1 1 d . U .
H7 H 0.5498 0.0043 0.3586 0.036 Uiso 1 1 calc R U .
C8 C 0.597(2) 0.0208(14) 0.4415(14) 0.033(4) Uani 1 1 d . U .
C9 C 0.577(2) 0.0567(13) 0.4772(13) 0.031(4) Uani 1 1 d . U .
H9 H 0.6201 0.0540 0.5173 0.037 Uiso 1 1 calc R U .
C10 C 0.487(2) 0.0996(14) 0.4511(13) 0.032(3) Uani 1 1 d . U .
H10 H 0.4696 0.1249 0.4743 0.038 Uiso 1 1 calc R U .
N1 N 0.934(2) -0.2758(12) 0.3979(11) 0.033(4) Uani 1 1 d . U .
H1A H 0.9336 -0.3184 0.3942 0.040 Uiso 1 1 calc R U .
N2 N 0.4296(19) 0.1020(11) 0.3951(11) 0.033(4) Uani 1 1 d . U .
H2A H 0.3746 0.1263 0.3812 0.039 Uiso 1 1 calc R U .
O1W O 0.736(2) -0.2419(10) 0.4465(10) 0.056(5) Uani 1 1 d . U .
O2W O 0.5064(17) -0.0988(9) 0.0686(9) 0.039(2) Uani 1 1 d . U .
O3W O 0.7077(17) -0.0344(9) -0.0126(10) 0.039(2) Uani 1 1 d . U .
O4W O 0.7378(18) 0.0085(10) 0.1354(10) 0.052(3) Uani 1 1 d . U .
O5W O 0.333(4) -0.2777(17) -0.0123(16) 0.191(9) Uani 1 1 d . U .
O6W O 1.091(2) 0.4163(12) 0.6196(11) 0.065(5) Uani 1 1 d . U .
O7W O 0.0000 0.5000 0.5000 0.039(2) Uani 1 2 d S . P

loop_
_atom_site_aniso_label
_atom_site_aniso_U_11
_atom_site_aniso_U_22
_atom_site_aniso_U_33
_atom_site_aniso_U_23
_atom_site_aniso_U_13
_atom_site_aniso_U_12
W1 0.0176(6) 0.0127(5) 0.0228(6) -0.0023(4) 0.0103(5) -0.0020(5)
W2 0.0125(6) 0.0227(6) 0.0277(7) -0.0021(5) 0.0088(5) -0.0032(5)
W3 0.0149(6) 0.0208(6) 0.0271(7) 0.0034(5) 0.0139(5) 0.0029(5)
W4 0.0112(6) 0.0218(6) 0.0256(6) 0.0064(5) 0.0087(5) 0.0051(5)
W5 0.0149(6) 0.0142(5) 0.0180(6) 0.0027(4) 0.0083(5) 0.0013(4)
W6 0.0177(6) 0.0246(6) 0.0168(6) -0.0038(5) 0.0077(5) -0.0032(5)
W7 0.0167(6) 0.0122(5) 0.0248(6) 0.0021(4) 0.0107(5) 0.0031(5)
W8 0.0138(6) 0.0222(6) 0.0176(6) 0.0062(4) 0.0070(5) 0.0040(5)
W9 0.0186(6) 0.0156(5) 0.0192(6) -0.0026(4) 0.0109(5) -0.0004(5)
W10 0.0149(6) 0.0155(5) 0.0179(6) -0.0027(4) 0.0047(5) -0.0008(5)
W11 0.0174(6) 0.0111(5) 0.0254(6) -0.0010(4) 0.0116(5) -0.0015(4)
W12 0.0157(6) 0.0197(5) 0.0188(6) 0.0036(4) 0.0102(5) 0.0005(5)
W13 0.0129(6) 0.0203(6) 0.0308(7) 0.0019(5) 0.0121(6) -0.0010(5)
W14 0.0149(6) 0.0196(6) 0.0357(7) -0.0018(5) 0.0156(6) 0.0022(5)
W15 0.0209(7) 0.0203(6) 0.0193(6) -0.0020(4) 0.0121(5) -0.0002(5)
W16 0.0184(6) 0.0116(5) 0.0237(6) 0.0000(4) 0.0109(5) 0.0019(5)
W17 0.0103(6) 0.0239(6) 0.0254(6) 0.0015(5) 0.0062(5) 0.0013(5)
W18 0.0138(6) 0.0147(5) 0.0185(6) 0.0030(4) 0.0067(5) 0.0032(5)
P1 0.012(4) 0.008(3) 0.014(3) 0.000(2) 0.006(3) 0.000(3)
P2 0.009(3) 0.010(3) 0.009(3) 0.000(2) 0.000(3) 0.005(3)
Ag1 0.0258(19) 0.0365(17) 0.0326(18) -0.0113(14) 0.0125(16) -0.0033(15)
Ag2 0.0220(14) 0.0378(13) 0.0545(16) -0.0174(12) 0.0119(13) 0.0005(11)
Ag3 0.0221(14) 0.0407(14) 0.0532(17) -0.0221(12) 0.0082(13) -0.0014(12)
Ag4 0.050(2) 0.0257(17) 0.047(2) 0.0016(15) -0.0012(19) 0.0125(17)
Ag5 0.051(3) 0.036(3) 0.044(3) -0.009(2) 0.016(3) -0.001(2)
Ag6 0.079(4) 0.061(3) 0.080(4) 0.020(3) 0.043(4) 0.012(3)
Ag7 0.046(3) 0.036(3) 0.065(4) -0.004(3) 0.012(3) -0.001(3)
Ag8 0.053(4) 0.074(4) 0.053(4) 0.008(3) 0.019(3) -0.023(3)
Ag9 0.318(13) 0.058(5) 0.065(6) -0.002(4) 0.014(7) -0.052(7)
Ag10 0.098(10) 0.128(10) 0.139(10) 0.030(9) -0.004(9) -0.005(9)
O1 0.019(5) 0.018(5) 0.029(5) 0.003(4) 0.016(4) 0.001(4)
O2 0.021(3) 0.017(3) 0.022(3) 0.006(3) 0.019(3) 0.002(3)
O3 0.021(3) 0.017(3) 0.022(3) 0.006(3) 0.019(3) 0.002(3)
O4 0.021(3) 0.017(3) 0.022(3) 0.006(3) 0.019(3) 0.002(3)
O5 0.017(5) 0.010(5) 0.026(5) -0.002(5) 0.013(4) 0.002(5)
O6 0.019(4) 0.016(4) 0.022(4) 0.001(3) 0.019(3) 0.000(3)
O7 0.019(4) 0.016(4) 0.022(4) 0.001(3) 0.019(3) 0.000(3)
O8 0.018(5) 0.013(5) 0.028(5) 0.007(5) 0.014(5) 0.004(5)
O9 0.019(5) 0.014(5) 0.024(5) -0.008(5) 0.016(4) -0.001(5)
O10 0.020(5) 0.023(5) 0.030(5) 0.005(5) 0.016(4) 0.000(5)
O11 0.024(6) 0.019(5) 0.030(5) 0.002(5) 0.016(5) 0.004(5)
O12 0.021(4) 0.025(4) 0.032(4) 0.005(4) 0.014(4) 0.000(4)
O13 0.022(7) 0.026(7) 0.035(8) 0.000(6) 0.017(6) -0.008(7)
O14 0.025(6) 0.015(5) 0.025(5) 0.000(5) 0.020(5) 0.003(5)
O15 0.030(6) 0.021(6) 0.023(6) 0.000(5) 0.018(5) 0.011(5)
O16 0.025(6) 0.021(6) 0.027(6) 0.000(5) 0.012(5) 0.006(5)
O17 0.026(6) 0.026(6) 0.034(7) 0.007(6) 0.019(6) 0.008(6)
O18 0.022(5) 0.018(5) 0.027(5) 0.000(5) 0.014(5) 0.001(5)
O19 0.020(5) 0.020(5) 0.025(5) -0.001(4) 0.013(4) 0.000(5)
O20 0.026(8) 0.025(7) 0.028(8) -0.001(6) 0.012(6) 0.000(7)
O21 0.023(5) 0.016(5) 0.025(5) 0.001(4) 0.013(4) 0.003(5)
O22 0.023(6) 0.016(5) 0.026(5) -0.003(5) 0.011(5) 0.006(5)
O23 0.026(5) 0.018(5) 0.027(5) -0.001(5) 0.013(5) 0.001(5)
O24 0.022(6) 0.015(5) 0.026(6) -0.006(5) 0.014(5) -0.003(5)
O25 0.023(5) 0.022(5) 0.024(5) 0.004(5) 0.015(4) 0.002(5)
O26 0.027(5) 0.023(5) 0.024(5) 0.005(4) 0.016(4) 0.000(5)
O27 0.021(4) 0.020(4) 0.031(4) 0.001(4) 0.014(4) 0.000(4)
O28 0.022(5) 0.022(5) 0.033(5) -0.001(5) 0.018(4) 0.001(5)
O29 0.022(4) 0.025(4) 0.032(4) -0.003(4) 0.015(4) 0.001(4)
O30 0.034(5) 0.030(5) 0.027(5) 0.001(4) 0.020(4) 0.003(4)
O31 0.028(5) 0.026(5) 0.034(5) 0.001(4) 0.017(4) 0.002(4)
O32 0.022(5) 0.020(5) 0.029(5) 0.000(4) 0.019(4) 0.004(4)
O33 0.023(5) 0.016(5) 0.029(5) -0.001(5) 0.010(4) 0.000(5)
O34 0.028(5) 0.022(5) 0.024(5) 0.006(5) 0.016(4) -0.002(5)
O35 0.024(5) 0.021(5) 0.026(5) 0.002(5) 0.019(4) -0.003(5)
O36 0.025(6) 0.016(5) 0.031(5) -0.002(5) 0.012(5) -0.003(5)
O37 0.027(5) 0.022(5) 0.026(5) 0.003(5) 0.014(4) 0.002(5)
O38 0.022(5) 0.018(5) 0.024(5) 0.006(4) 0.016(4) 0.000(4)
O39 0.020(5) 0.013(5) 0.026(5) 0.000(4) 0.013(4) 0.003(4)
O40 0.033(6) 0.030(6) 0.033(6) -0.009(6) 0.022(5) -0.013(6)
O41 0.027(5) 0.022(5) 0.027(5) 0.004(5) 0.010(5) -0.002(5)
O42 0.032(8) 0.035(8) 0.031(8) 0.008(7) 0.019(7) -0.003(7)
O43 0.020(5) 0.019(5) 0.027(5) 0.001(4) 0.013(4) -0.002(5)
O44 0.024(5) 0.021(5) 0.023(5) 0.002(5) 0.014(4) 0.000(5)
O45 0.018(6) 0.016(5) 0.033(6) -0.002(5) 0.012(5) -0.001(5)
O46 0.022(8) 0.026(7) 0.034(8) 0.005(7) 0.006(7) 0.001(7)
O47 0.033(6) 0.026(6) 0.017(5) 0.001(5) 0.021(5) 0.000(5)
O48 0.026(6) 0.028(6) 0.028(5) 0.006(5) 0.018(5) -0.004(5)
O49 0.023(6) 0.018(6) 0.036(6) 0.002(5) 0.013(5) -0.002(5)
O50 0.025(8) 0.026(7) 0.041(8) 0.002(7) 0.019(7) -0.004(7)
O51 0.028(6) 0.016(5) 0.027(5) 0.003(5) 0.015(5) -0.003(5)
O52 0.019(6) 0.021(5) 0.034(6) 0.003(5) 0.012(5) -0.002(5)
O53 0.022(5) 0.023(5) 0.034(5) 0.002(5) 0.014(5) 0.004(5)
O54 0.038(6) 0.035(6) 0.035(6) -0.004(6) 0.023(5) -0.002(6)
O55 0.018(5) 0.021(5) 0.035(5) 0.004(4) 0.018(4) 0.002(5)
O56 0.028(5) 0.026(5) 0.036(5) 0.003(4) 0.021(4) 0.003(4)
O57 0.028(5) 0.024(5) 0.037(5) 0.001(4) 0.016(4) 0.004(4)
O58 0.025(5) 0.021(5) 0.027(5) 0.000(5) 0.018(4) 0.003(5)
O59 0.020(5) 0.021(5) 0.028(5) 0.001(4) 0.013(4) -0.001(5)
O60 0.029(7) 0.022(7) 0.040(7) 0.003(6) 0.019(6) 0.001(6)
O61 0.028(5) 0.026(5) 0.030(5) -0.001(4) 0.019(4) 0.002(4)
O62 0.021(7) 0.027(7) 0.028(7) 0.002(6) 0.018(6) 0.006(6)
S1 0.024(4) 0.020(3) 0.034(4) 0.003(3) 0.016(4) -0.001(3)
S2 0.012(4) 0.027(4) 0.046(5) -0.006(3) 0.004(4) 0.004(3)
C1 0.040(8) 0.039(8) 0.038(8) -0.010(7) 0.013(7) 0.004(7)
C2 0.031(8) 0.034(8) 0.040(8) -0.003(8) 0.018(7) -0.003(8)
C3 0.028(7) 0.032(7) 0.033(7) -0.011(7) 0.019(6) 0.000(7)
C4 0.031(8) 0.034(8) 0.036(8) -0.010(8) 0.017(7) -0.004(8)
C5 0.039(9) 0.035(9) 0.034(9) 0.002(8) 0.015(8) -0.001(8)
C6 0.025(6) 0.031(6) 0.038(6) -0.002(5) 0.015(5) 0.009(5)
C7 0.022(6) 0.028(6) 0.035(6) 0.003(6) 0.012(5) 0.001(6)
C8 0.023(6) 0.028(6) 0.040(6) -0.004(6) 0.010(6) 0.008(6)
C9 0.022(7) 0.032(7) 0.034(7) 0.002(6) 0.011(6) 0.005(6)
C10 0.025(6) 0.031(6) 0.038(6) -0.002(5) 0.015(5) 0.009(5)
N1 0.032(9) 0.028(8) 0.042(9) -0.005(7) 0.021(7) 0.001(8)
N2 0.019(7) 0.032(7) 0.039(7) 0.004(7) 0.009(6) 0.006(7)
O1W 0.052(7) 0.045(7) 0.044(7) -0.007(7) 0.005(7) 0.013(7)
O2W 0.052(5) 0.035(5) 0.058(5) 0.004(5) 0.047(4) 0.008(5)
O3W 0.052(5) 0.035(5) 0.058(5) 0.004(5) 0.047(4) 0.008(5)
O4W 0.048(4) 0.040(4) 0.053(4) 0.002(3) 0.014(3) 0.003(4)
O5W 0.319(16) 0.074(10) 0.068(11) 0.000(10) 0.017(12) -0.052(11)
O6W 0.064(8) 0.058(7) 0.057(7) -0.017(7) 0.020(7) -0.018(7)
O7W 0.052(5) 0.035(5) 0.058(5) 0.004(5) 0.047(4) 0.008(5)

loop_
_atom_type_symbol
_atom_type_description
_atom_type_scat_dispersion_real
_atom_type_scat_dispersion_imag
_atom_type_scat_source
C C 0.0033 0.0016 'International Tables Vol C Tables 4.2.6.8 and 6.1.1.4'
H H 0.0000 0.0000 'International Tables Vol C Tables 4.2.6.8 and 6.1.1.4'
Ag Ag -0.8971 1.1015 'International Tables Vol C Tables 4.2.6.8 and 6.1.1.4'
N N 0.0061 0.0033 'International Tables Vol C Tables 4.2.6.8 and 6.1.1.4'
O O 0.0106 0.0060 'International Tables Vol C Tables 4.2.6.8 and 6.1.1.4'
P P 0.1023 0.0942 'International Tables Vol C Tables 4.2.6.8 and 6.1.1.4'
S S 0.1246 0.1234 'International Tables Vol C Tables 4.2.6.8 and 6.1.1.4'
W W -0.8490 6.8722 'International Tables Vol C Tables 4.2.6.8 and 6.1.1.4'

loop_
_geom_angle_atom_site_label_1
_geom_angle_atom_site_label_2
_geom_angle_atom_site_label_3
_geom_angle
_geom_angle_site_symmetry_1
_geom_angle_site_symmetry_3
O60 W1 O28 101.4(8) . .
O60 W1 O11 97.8(8) . .
O28 W1 O11 160.8(7) . .
O60 W1 O31 101.7(8) . .
O28 W1 O31 87.9(8) . .
O11 W1 O31 87.2(8) . .
O60 W1 O10 101.5(8) . .
O28 W1 O10 88.7(7) . .
O11 W1 O10 88.4(7) . .
O31 W1 O10 156.8(7) . .
O60 W1 O3 173.6(7) . .
O28 W1 O3 81.6(6) . .
O11 W1 O3 79.4(7) . .
O31 W1 O3 84.0(7) . .
O10 W1 O3 72.7(6) . .
O13 W2 O14 103.8(8) . .
O13 W2 O26 100.9(8) . .
O14 W2 O26 155.2(7) . .
O13 W2 O11 107.3(8) . .
O14 W2 O11 88.5(7) . .
O26 W2 O11 86.5(7) . .
O13 W2 O16 97.8(8) . .
O14 W2 O16 86.3(7) . .
O26 W2 O16 88.0(7) . .
O11 W2 O16 154.8(8) . .
O13 W2 O4 169.2(7) . .
O14 W2 O4 72.7(6) . .
O26 W2 O4 82.6(7) . .
O11 W2 O4 83.0(7) . .
O16 W2 O4 71.9(7) . .
O17 W3 O14 102.9(8) . .
O17 W3 O15 102.4(8) . .
O14 W3 O15 89.2(7) . .
O17 W3 O1 102.2(7) . .
O14 W3 O1 87.8(7) . .
O15 W3 O1 155.2(7) . .
O17 W3 O18 102.8(8) . .
O14 W3 O18 154.2(7) . .
O15 W3 O18 88.1(8) . .
O1 W3 O18 84.1(7) . .
O17 W3 O4 173.3(8) . .
O14 W3 O4 72.3(6) . .
O15 W3 O4 73.1(6) . .
O1 W3 O4 82.5(6) . .
O18 W3 O4 82.3(6) . .
O62 W4 O25 100.9(7) . .
O62 W4 O21 103.7(8) . .
O25 W4 O21 86.8(7) . .
O62 W4 O16 100.0(8) . .
O25 W4 O16 89.5(7) . .
O21 W4 O16 156.3(7) . .
O62 W4 O15 101.3(7) . .
O25 W4 O15 157.7(7) . .
O21 W4 O15 88.4(7) . .
O16 W4 O15 86.2(7) . .
O62 W4 O4 170.7(7) . .
O25 W4 O4 84.5(6) . .
O21 W4 O4 84.1(6) . .
O16 W4 O4 72.3(7) . .
O15 W4 O4 73.3(6) . .
O12 W5 O1 96.7(8) . .
O12 W5 O19 102.0(8) . .
O1 W5 O19 87.5(7) . .
O12 W5 O10 99.4(8) . .
O1 W5 O10 91.8(7) . .
O19 W5 O10 158.5(7) . .
O12 W5 O27 97.9(8) . .
O1 W5 O27 165.2(7) . .
O19 W5 O27 87.1(7) . .
O10 W5 O27 88.2(7) . .
O12 W5 O3 173.4(7) . .
O1 W5 O3 82.1(6) . .
O19 W5 O3 84.4(7) . .
O10 W5 O3 74.2(6) . .
O27 W5 O3 83.7(7) . .
O30 W6 O26 97.4(8) . .
O30 W6 O31 102.0(8) . .
O26 W6 O31 85.8(7) . .
O30 W6 O61 100.8(8) . .
O26 W6 O61 161.3(8) . .
O31 W6 O61 86.3(8) . .
O30 W6 O34 101.2(8) . .
O26 W6 O34 90.9(7) . .
O31 W6 O34 156.8(8) . .
O61 W6 O34 89.7(7) . .
O30 W6 O2 174.3(7) . .
O26 W6 O2 81.3(7) . .
O31 W6 O2 83.6(7) . .
O61 W6 O2 81.0(6) . .
O34 W6 O2 73.3(7) . .
O23 W7 O21 97.5(8) . .
O23 W7 O39 100.3(8) . .
O21 W7 O39 162.1(7) . .
O23 W7 O38 102.8(8) . .
O21 W7 O38 85.4(7) . .
O39 W7 O38 89.8(7) . .
O23 W7 O22 100.4(7) . .
O21 W7 O22 88.5(7) . .
O39 W7 O22 89.1(7) . .
O38 W7 O22 156.6(7) . .
O23 W7 O5 172.7(7) . .
O21 W7 O5 80.2(6) . .
O39 W7 O5 82.1(6) . .
O38 W7 O5 84.0(6) . .
O22 W7 O5 72.8(6) . .
O37 W8 O35 100.9(8) . .
O37 W8 O38 103.3(8) . .
O35 W8 O38 89.3(7) . .
O37 W8 O34 98.0(8) . .
O35 W8 O34 91.3(7) . .
O38 W8 O34 158.2(7) . .
O37 W8 O25 95.5(8) . .
O35 W8 O25 163.5(7) . .
O38 W8 O25 84.5(7) . .
O34 W8 O25 89.0(7) . .
O37 W8 O2 171.0(7) . .
O35 W8 O2 82.5(6) . .
O38 W8 O2 85.0(6) . .
O34 W8 O2 73.5(7) . .
O25 W8 O2 81.7(6) . .
O20 W9 O18 99.1(8) . .
O20 W9 O22 101.2(8) . .
O18 W9 O22 91.3(7) . .
O20 W9 O19 101.1(8) . .
O18 W9 O19 86.0(7) . .
O22 W9 O19 157.7(7) . .
O20 W9 O24 97.4(8) . .
O18 W9 O24 162.9(7) . .
O22 W9 O24 90.2(7) . .
O19 W9 O24 86.2(7) . .
O20 W9 O5 175.5(7) . .
O18 W9 O5 81.8(7) . .
O22 W9 O5 74.3(6) . .
O19 W9 O5 83.4(6) . .
O24 W9 O5 82.2(7) . .
O40 W10 O33 101.6(8) . .
O40 W10 O24 99.2(8) . .
O33 W10 O24 87.8(7) . .
O40 W10 O36 100.7(8) . .
O33 W10 O36 157.1(8) . .
O24 W10 O36 93.6(7) . .
O40 W10 O45 96.0(8) . .
O33 W10 O45 85.5(7) . .
O24 W10 O45 164.3(7) . .
O36 W10 O45 87.3(7) . .
O40 W10 O9 174.3(7) . .
O33 W10 O9 83.3(7) . .
O24 W10 O9 83.8(6) . .
O36 W10 O9 74.2(7) . .
O45 W10 O9 81.4(7) . .
O41 W11 O44 105.0(8) . .
O41 W11 O39 98.5(8) . .
O44 W11 O39 89.4(7) . .
O41 W11 O43 98.9(8) . .
O44 W11 O43 86.4(7) . .
O39 W11 O43 162.7(7) . .
O41 W11 O36 98.3(8) . .
O44 W11 O36 156.5(7) . .
O39 W11 O36 89.7(7) . .
O43 W11 O36 87.6(7) . .
O41 W11 O9 171.1(7) . .
O44 W11 O9 83.9(6) . .
O39 W11 O9 81.7(6) . .
O43 W11 O9 81.1(6) . .
O36 W11 O9 72.8(6) . .
O42 W12 O48 99.7(8) . .
O42 W12 O44 104.5(8) . .
O48 W12 O44 87.3(8) . .
O42 W12 O47 98.6(8) . .
O48 W12 O47 90.2(8) . .
O44 W12 O47 156.8(7) . .
O42 W12 O35 97.1(8) . .
O48 W12 O35 163.0(7) . .
O44 W12 O35 86.2(7) . .
O47 W12 O35 89.6(7) . .
O42 W12 O7 171.6(8) . .
O48 W12 O7 82.9(7) . .
O44 W12 O7 83.5(6) . .
O47 W12 O7 73.4(6) . .
O35 W12 O7 80.7(6) . .
O50 W13 O43 102.6(8) . .
O50 W13 O51 101.0(8) . .
O43 W13 O51 156.5(7) . .
O50 W13 O48 103.7(8) . .
O43 W13 O48 86.1(8) . .
O51 W13 O48 88.2(8) . .
O50 W13 O49 98.1(8) . .
O43 W13 O49 88.9(8) . .
O51 W13 O49 88.0(8) . .
O48 W13 O49 158.2(7) . .
O50 W13 O6 170.4(8) . .
O43 W13 O6 83.7(6) . .
O51 W13 O6 73.0(6) . .
O48 W13 O6 83.9(7) . .
O49 W13 O6 74.5(7) . .
O53 W14 O58 104.9(8) . .
O53 W14 O55 102.9(8) . .
O58 W14 O55 86.3(8) . .
O53 W14 O51 99.4(8) . .
O58 W14 O51 89.1(8) . .
O55 W14 O51 157.6(7) . .
O53 W14 O52 98.7(8) . .
O58 W14 O52 156.3(7) . .
O55 W14 O52 89.6(8) . .
O51 W14 O52 85.9(7) . .
O53 W14 O6 168.5(8) . .
O58 W14 O6 83.6(7) . .
O55 W14 O6 85.2(6) . .
O51 W14 O6 72.6(6) . .
O52 W14 O6 72.8(7) . .
O54 W15 O61 100.3(9) . .
O54 W15 O56 104.3(8) . .
O61 W15 O56 87.5(8) . .
O54 W15 O47 99.9(8) . .
O61 W15 O47 91.0(8) . .
O56 W15 O47 155.6(7) . .
O54 W15 O58 98.8(8) . .
O61 W15 O58 160.8(7) . .
O56 W15 O58 85.5(8) . .
O47 W15 O58 88.1(8) . .
O54 W15 O7 172.0(7) . .
O61 W15 O7 81.1(7) . .
O56 W15 O7 83.6(6) . .
O47 W15 O7 72.1(6) . .
O58 W15 O7 80.4(6) . .
O57 W16 O56 104.3(8) . .
O57 W16 O32 100.1(8) . .
O56 W16 O32 155.4(7) . .
O57 W16 O28 100.3(8) . .
O56 W16 O28 88.5(8) . .
O32 W16 O28 89.5(7) . .
O57 W16 O55 97.5(8) . .
O56 W16 O55 84.9(8) . .
O32 W16 O55 89.6(7) . .
O28 W16 O55 162.1(7) . .
O57 W16 O8 172.1(8) . .
O56 W16 O8 83.5(7) . .
O32 W16 O8 72.0(6) . .
O28 W16 O8 79.7(6) . .
O55 W16 O8 83.0(6) . .
O46 W17 O59 104.2(8) . .
O46 W17 O45 104.4(9) . .
O59 W17 O45 86.6(7) . .
O46 W17 O52 98.8(9) . .
O59 W17 O52 89.1(7) . .
O45 W17 O52 156.7(8) . .
O46 W17 O49 99.0(8) . .
O59 W17 O49 156.8(8) . .
O45 W17 O49 87.7(7) . .
O52 W17 O49 87.2(7) . .
O46 W17 O6 169.1(8) . .
O59 W17 O6 83.1(7) . .
O45 W17 O6 83.8(7) . .
O52 W17 O6 72.9(7) . .
O49 W17 O6 73.9(7) . .
O29 W18 O27 98.2(8) . .
O29 W18 O33 101.9(8) . .
O27 W18 O33 89.1(7) . .
O29 W18 O32 100.3(8) . .
O27 W18 O32 92.6(7) . .
O33 W18 O32 157.3(7) . .
O29 W18 O59 95.6(8) . .
O27 W18 O59 165.8(7) . .
O33 W18 O59 85.1(7) . .
O32 W18 O59 87.8(7) . .
O29 W18 O8 173.7(7) . .
O27 W18 O8 84.8(7) . .
O33 W18 O8 83.6(7) . .
O32 W18 O8 74.0(6) . .
O59 W18 O8 81.7(7) . .
O5 P1 O3 111.1(10) . .
O5 P1 O2 112.0(9) . .
O3 P1 O2 111.3(9) . .
O5 P1 O4 108.2(9) . .
O3 P1 O4 106.9(9) . .
O2 P1 O4 107.1(10) . .
O9 P2 O8 111.0(10) . .
O9 P2 O7 111.0(9) . .
O8 P2 O7 111.6(10) . .
O9 P2 O6 107.9(9) . .
O8 P2 O6 108.9(9) . .
O7 P2 O6 106.2(9) . .
S1 Ag1 S1 180.0(2) . 3_756
S1 Ag1 Ag2 54.08(18) . .
S1 Ag1 Ag2 125.92(18) 3_756 .
S1 Ag1 Ag2 125.92(18) . 3_756
S1 Ag1 Ag2 54.08(18) 3_756 3_756
Ag2 Ag1 Ag2 180.0 . 3_756
S1 Ag1 Ag3 54.56(17) . .
S1 Ag1 Ag3 125.44(17) 3_756 .
Ag2 Ag1 Ag3 107.80(7) . .
Ag2 Ag1 Ag3 72.20(7) 3_756 .
S1 Ag1 Ag3 125.44(17) . 3_756
S1 Ag1 Ag3 54.56(17) 3_756 3_756
Ag2 Ag1 Ag3 72.20(7) . 3_756
Ag2 Ag1 Ag3 107.80(7) 3_756 3_756
Ag3 Ag1 Ag3 180.0 . 3_756
O62 Ag2 S2 99.1(4) 2_645 .
O62 Ag2 S1 99.0(4) 2_645 .
S2 Ag2 S1 143.1(3) . .
O62 Ag2 O10 91.7(6) 2_645 .
S2 Ag2 O10 105.6(4) . .
S1 Ag2 O10 105.8(4) . .
O62 Ag2 Ag1 148.3(4) 2_645 .
S2 Ag2 Ag1 96.8(2) . .
S1 Ag2 Ag1 53.91(18) . .
O10 Ag2 Ag1 110.1(4) . .
O62 Ag2 Ag3 142.4(4) 2_645 3_756
S2 Ag2 Ag3 44.44(18) . 3_756
S1 Ag2 Ag3 107.9(2) . 3_756
O10 Ag2 Ag3 105.3(4) . 3_756
Ag1 Ag2 Ag3 54.58(6) . 3_756
O62 Ag2 Ag4 67.9(4) 2_645 .
S2 Ag2 Ag4 40.79(18) . .
S1 Ag2 Ag4 121.85(18) . .
O10 Ag2 Ag4 129.9(4) . .
Ag1 Ag2 Ag4 109.93(10) . .
Ag3 Ag2 Ag4 75.65(9) 3_756 .
O42 Ag3 S2 127.0(5) 2_745 3_756
O42 Ag3 S1 83.8(5) 2_745 .
S2 Ag3 S1 149.0(3) 3_756 .
O42 Ag3 Ag1 134.2(5) 2_745 .
S2 Ag3 Ag1 96.5(2) 3_756 .
S1 Ag3 Ag1 52.83(17) . .
O42 Ag3 Ag2 154.7(5) 2_745 3_756
S2 Ag3 Ag2 45.5(2) 3_756 3_756
S1 Ag3 Ag2 105.47(18) . 3_756
Ag1 Ag3 Ag2 53.22(6) . 3_756
O1W Ag4 S2 136.6(7) . .
O1W Ag4 O25 89.9(7) . 2_645
S2 Ag4 O25 103.7(4) . 2_645
O1W Ag4 O46 75.0(8) . 3_756
S2 Ag4 O46 130.9(5) . 3_756
O25 Ag4 O46 114.4(6) 2_645 3_756
O1W Ag4 Ag2 99.2(7) . .
S2 Ag4 Ag2 42.4(2) . .
O25 Ag4 Ag2 86.6(4) 2_645 .
O46 Ag4 Ag2 157.8(4) 3_756 .
O60 Ag5 O50 81.8(7) . 2_745
O60 Ag5 O2W 143.6(7) . .
O50 Ag5 O2W 110.9(7) 2_745 .
O60 Ag5 O15 99.8(6) . 2_645
O50 Ag5 O15 83.8(6) 2_745 2_645
O2W Ag5 O15 115.1(6) . 2_645
O60 Ag5 Ag10 115.8(6) . 3_655
O50 Ag5 Ag10 135.9(6) 2_745 3_655
O2W Ag5 Ag10 32.7(6) . 3_655
O15 Ag5 Ag10 127.5(6) 2_645 3_655
O3W Ag6 O2W 143.9(8) . .
O3W Ag6 O4W 98.3(7) . .
O2W Ag6 O4W 91.9(7) . .
O3W Ag6 O49 129.5(7) . 2_745
O2W Ag6 O49 84.2(6) . 2_745
O4W Ag6 O49 92.1(7) . 2_745
O3W Ag6 Ag10 39.6(6) . .
O2W Ag6 Ag10 107.1(7) . .
O4W Ag6 Ag10 87.6(7) . .
O49 Ag6 Ag10 168.7(6) 2_745 .
O3W Ag6 Ag10 119.0(6) . 3_655
O2W Ag6 Ag10 27.2(6) . 3_655
O4W Ag6 Ag10 86.0(6) . 3_655
O49 Ag6 Ag10 110.9(5) 2_745 3_655
Ag10 Ag6 Ag10 80.4(7) . 3_655
O54 Ag7 O3W 120.5(7) . .
O54 Ag7 O20 78.6(6) . 4_565
O3W Ag7 O20 89.5(6) . 4_565
O54 Ag7 Ag10 91.0(7) . .
O3W Ag7 Ag10 34.3(6) . .
O20 Ag7 Ag10 65.0(5) 4_565 .
O54 Ag7 Ag8 152.8(5) . 2_745
O3W Ag7 Ag8 47.3(4) . 2_745
O20 Ag7 Ag8 77.3(4) 4_565 2_745
Ag10 Ag7 Ag8 67.5(5) . 2_745
O13 Ag8 O3W 110.3(7) 4_666 2_755
O13 Ag8 O40 93.4(6) 4_666 .
O3W Ag8 O40 83.0(6) 2_755 .
O13 Ag8 O6W 77.3(7) 4_666 .
O3W Ag8 O6W 159.9(8) 2_755 .
O40 Ag8 O6W 77.9(6) . .
O13 Ag8 Ag7 155.7(5) 4_666 2_755
O3W Ag8 Ag7 46.2(5) 2_755 2_755
O40 Ag8 Ag7 79.0(4) . 2_755
O6W Ag8 Ag7 122.6(6) . 2_755
O5W Ag9 O2W 162.7(18) . .
O5W Ag9 O17 95.5(11) . 2_645
O2W Ag9 O17 83.5(7) . 2_645
O5W Ag9 Ag10 135.9(17) . 3_655
O2W Ag9 Ag10 31.8(6) . 3_655
O17 Ag9 Ag10 108.1(6) 2_645 3_655
O2W Ag10 O3W 171.5(17) 3_655 .
O2W Ag10 Ag6 136.5(13) 3_655 .
O3W Ag10 Ag6 51.6(7) . .
O2W Ag10 Ag9 40.7(9) 3_655 3_655
O3W Ag10 Ag9 139.5(11) . 3_655
Ag6 Ag10 Ag9 129.8(8) . 3_655
O2W Ag10 Ag5 44.7(8) 3_655 3_655
O3W Ag10 Ag5 128.3(12) . 3_655
Ag6 Ag10 Ag5 143.2(7) . 3_655
Ag9 Ag10 Ag5 76.7(5) 3_655 3_655
O2W Ag10 Ag7 133.3(11) 3_655 .
O3W Ag10 Ag7 45.9(8) . .
Ag6 Ag10 Ag7 74.3(5) . .
Ag9 Ag10 Ag7 93.6(6) 3_655 .
Ag5 Ag10 Ag7 136.0(8) 3_655 .
O2W Ag10 Ag6 37.7(8) 3_655 3_655
O3W Ag10 Ag6 149.2(11) . 3_655
Ag6 Ag10 Ag6 99.6(7) . 3_655
Ag9 Ag10 Ag6 65.0(5) 3_655 3_655
Ag5 Ag10 Ag6 66.0(4) 3_655 3_655
Ag7 Ag10 Ag6 147.1(8) . 3_655
W5 O1 W3 151.6(9) . .
P1 O2 W6 127.8(8) . .
P1 O2 W8 127.4(9) . .
W6 O2 W8 90.7(6) . .
P1 O3 W5 128.0(9) . .
P1 O3 W1 128.1(10) . .
W5 O3 W1 90.9(5) . .
P1 O4 W4 124.3(8) . .
P1 O4 W2 125.2(8) . .
W4 O4 W2 92.2(6) . .
P1 O4 W3 124.9(10) . .
W4 O4 W3 90.3(5) . .
W2 O4 W3 89.4(5) . .
P1 O5 W9 128.2(9) . .
P1 O5 W7 127.6(10) . .
W9 O5 W7 89.9(5) . .
P2 O6 W13 125.3(9) . .
P2 O6 W17 123.7(8) . .
W13 O6 W17 90.6(6) . .
P2 O6 W14 124.8(9) . .
W13 O6 W14 91.0(5) . .
W17 O6 W14 91.1(6) . .
P2 O7 W12 128.2(9) . .
P2 O7 W15 127.3(9) . .
W12 O7 W15 90.4(5) . .
P2 O8 W18 127.9(10) . .
P2 O8 W16 126.4(9) . .
W18 O8 W16 90.3(5) . .
P2 O9 W10 128.3(10) . .
P2 O9 W11 127.8(9) . .
W10 O9 W11 90.7(5) . .
W5 O10 W1 122.1(8) . .
W5 O10 Ag2 110.2(8) . .
W1 O10 Ag2 121.0(8) . .
W1 O11 W2 150.9(10) . .
W2 O13 Ag8 154.8(10) . 4_465
W3 O14 W2 125.5(8) . .
W3 O15 W4 123.2(8) . .
W3 O15 Ag5 110.2(8) . 2_655
W4 O15 Ag5 114.9(7) . 2_655
W4 O16 W2 123.6(10) . .
W3 O17 Ag9 115.9(10) . 2_655
W9 O18 W3 153.7(9) . .
W5 O19 W9 150.2(11) . .
W9 O20 Ag7 142.6(9) . 4_566
W7 O21 W4 151.2(9) . .
W9 O22 W7 123.0(8) . .
W10 O24 W9 165.3(9) . .
W4 O25 W8 150.1(11) . .
W4 O25 Ag4 110.9(8) . 2_655
W8 O25 Ag4 98.4(6) . 2_655
W6 O26 W2 152.3(11) . .
W18 O27 W5 162.8(10) . .
W1 O28 W16 162.9(11) . .
W1 O31 W6 152.0(10) . .
W16 O32 W18 123.4(9) . .
W10 O33 W18 153.9(10) . .
W8 O34 W6 122.5(10) . .
W8 O35 W12 164.6(10) . .
W10 O36 W11 121.9(9) . .
W8 O38 W7 153.8(9) . .
W11 O39 W7 160.7(10) . .
W10 O40 Ag8 146.1(9) . .
W12 O42 Ag3 175.5(11) . 2_755
W13 O43 W11 151.5(10) . .
W11 O44 W12 151.3(10) . .
W17 O45 W10 150.0(9) . .
W17 O46 Ag4 107.9(8) . 3_756
W15 O47 W12 124.0(8) . .
W12 O48 W13 150.3(10) . .
W13 O49 W17 121.0(9) . .
W13 O49 Ag6 118.3(7) . 2_755
W17 O49 Ag6 106.2(8) . 2_755
W13 O50 Ag5 133.9(10) . 2_755
W13 O51 W14 123.5(9) . .
W17 O52 W14 123.2(9) . .
W15 O54 Ag7 163.5(11) . .
W14 O55 W16 150.7(10) . .
W16 O56 W15 153.9(11) . .
W14 O58 W15 151.7(10) . .
W17 O59 W18 151.4(10) . .
W1 O60 Ag5 148.5(10) . .
W15 O61 W6 165.4(10) . .
W4 O62 Ag2 157.3(9) . 2_655
C3 S1 Ag1 114.6(10) . .
C3 S1 Ag2 99.6(10) . .
Ag1 S1 Ag2 72.02(19) . .
C3 S1 Ag3 105.3(10) . .
Ag1 S1 Ag3 72.6(2) . .
Ag2 S1 Ag3 142.8(3) . .
C8 S2 Ag4 113.2(10) . .
C8 S2 Ag3 111.4(10) . 3_756
Ag4 S2 Ag3 129.4(3) . 3_756
C8 S2 Ag2 109.0(11) . .
Ag4 S2 Ag2 96.9(3) . .
Ag3 S2 Ag2 90.1(3) 3_756 .
N1 C1 C2 120(3) . .
N1 C1 H1 119.9 . .
C2 C1 H1 119.9 . .
C3 C2 C1 117(3) . .
C3 C2 H2 121.4 . .
C1 C2 H2 121.4 . .
C2 C3 C4 122(3) . .
C2 C3 S1 117(2) . .
C4 C3 S1 121(2) . .
C5 C4 C3 119(3) . .
C5 C4 H4 120.5 . .
C3 C4 H4 120.5 . .
N1 C5 C4 117(3) . .
N1 C5 H5 121.6 . .
C4 C5 H5 121.6 . .
N2 C6 C7 112(3) . .
N2 C6 H6 124.0 . .
C7 C6 H6 124.0 . .
C8 C7 C6 125(3) . .
C8 C7 H7 117.7 . .
C6 C7 H7 117.7 . .
C9 C8 C7 119(3) . .
C9 C8 S2 120(2) . .
C7 C8 S2 121(2) . .
C8 C9 C10 118(3) . .
C8 C9 H9 121.1 . .
C10 C9 H9 121.1 . .
N2 C10 C9 119(3) . .
N2 C10 H10 120.6 . .
C9 C10 H10 120.6 . .
C1 N1 C5 124(3) . .
C1 N1 H1A 117.8 . .
C5 N1 H1A 117.8 . .
C10 N2 C6 128(3) . .
C10 N2 H2A 116.2 . .
C6 N2 H2A 116.2 . .
Ag10 O2W Ag9 107.5(13) 3_655 .
Ag10 O2W Ag5 102.7(11) 3_655 .
Ag9 O2W Ag5 124.1(8) . .
Ag10 O2W Ag6 115.1(11) 3_655 .
Ag9 O2W Ag6 104.8(8) . .
Ag5 O2W Ag6 103.1(9) . .
Ag10 O3W Ag6 88.8(9) . .
Ag10 O3W Ag7 99.8(10) . .
Ag6 O3W Ag7 106.7(8) . .
Ag10 O3W Ag8 115.7(11) . 2_745
Ag6 O3W Ag8 150.3(8) . 2_745
Ag7 O3W Ag8 86.5(6) . 2_745

loop_
_geom_bond_atom_site_label_1
_geom_bond_atom_site_label_2
_geom_bond_distance
_geom_bond_site_symmetry_2
W1 O60 1.714(17) .
W1 O28 1.863(18) .
W1 O11 1.894(18) .
W1 O31 1.899(18) .
W1 O10 1.934(17) .
W1 O3 2.380(16) .
W2 O13 1.700(18) .
W2 O14 1.909(15) .
W2 O26 1.916(16) .
W2 O11 1.925(18) .
W2 O16 1.938(16) .
W2 O4 2.373(17) .
W3 O17 1.725(17) .
W3 O14 1.877(17) .
W3 O15 1.892(17) .
W3 O1 1.927(17) .
W3 O18 1.937(18) .
W3 O4 2.410(15) .
W4 O62 1.713(17) .
W4 O25 1.910(16) .
W4 O21 1.922(18) .
W4 O16 1.932(17) .
W4 O15 1.953(16) .
W4 O4 2.361(16) .
W5 O12 1.720(18) .
W5 O1 1.890(18) .
W5 O19 1.889(16) .
W5 O10 1.908(17) .
W5 O27 1.923(18) .
W5 O3 2.335(15) .
W6 O30 1.701(18) .
W6 O26 1.903(17) .
W6 O31 1.902(18) .
W6 O61 1.914(18) .
W6 O34 1.918(16) .
W6 O2 2.357(16) .
W7 O23 1.686(16) .
W7 O21 1.890(18) .
W7 O39 1.897(17) .
W7 O38 1.899(16) .
W7 O22 1.930(17) .
W7 O5 2.397(15) .
W8 O37 1.711(17) .
W8 O35 1.851(17) .
W8 O38 1.893(17) .
W8 O34 1.906(17) .
W8 O25 1.938(17) .
W8 O2 2.356(15) .
W9 O20 1.701(18) .
W9 O18 1.880(18) .
W9 O22 1.893(16) .
W9 O19 1.905(15) .
W9 O24 1.912(17) .
W9 O5 2.358(16) .
W10 O40 1.726(19) .
W10 O33 1.874(15) .
W10 O24 1.885(17) .
W10 O36 1.906(16) .
W10 O45 1.957(17) .
W10 O9 2.349(17) .
W11 O41 1.691(17) .
W11 O44 1.884(17) .
W11 O39 1.898(17) .
W11 O43 1.914(17) .
W11 O36 1.943(18) .
W11 O9 2.381(15) .
W12 O42 1.704(17) .
W12 O48 1.885(19) .
W12 O44 1.902(16) .
W12 O47 1.912(16) .
W12 O35 1.921(18) .
W12 O7 2.350(15) .
W13 O50 1.742(17) .
W13 O43 1.909(16) .
W13 O51 1.918(16) .
W13 O48 1.92(2) .
W13 O49 1.932(19) .
W13 O6 2.374(15) .
W14 O53 1.706(17) .
W14 O58 1.881(19) .
W14 O55 1.901(16) .
W14 O51 1.933(15) .
W14 O52 1.937(19) .
W14 O6 2.383(15) .
W15 O54 1.697(18) .
W15 O61 1.878(18) .
W15 O56 1.886(17) .
W15 O47 1.907(16) .
W15 O58 1.926(19) .
W15 O7 2.405(15) .
W16 O57 1.699(17) .
W16 O56 1.891(19) .
W16 O32 1.901(18) .
W16 O28 1.926(17) .
W16 O55 1.925(17) .
W16 O8 2.414(15) .
W17 O46 1.70(2) .
W17 O59 1.885(17) .
W17 O45 1.909(16) .
W17 O52 1.929(18) .
W17 O49 1.955(17) .
W17 O6 2.383(18) .
W18 O29 1.709(19) .
W18 O27 1.879(18) .
W18 O33 1.903(15) .
W18 O32 1.912(16) .
W18 O59 1.953(17) .
W18 O8 2.321(17) .
P1 O5 1.521(17) .
P1 O3 1.531(16) .
P1 O2 1.561(16) .
P1 O4 1.565(18) .
P2 O9 1.519(15) .
P2 O8 1.536(16) .
P2 O7 1.550(18) .
P2 O6 1.579(18) .
Ag1 S1 2.494(7) .
Ag1 S1 2.494(7) 3_756
Ag1 Ag2 2.936(3) .
Ag1 Ag2 2.936(3) 3_756
Ag1 Ag3 2.987(3) .
Ag1 Ag3 2.987(3) 3_756
Ag2 O62 2.432(18) 2_645
Ag2 S2 2.487(8) .
Ag2 S1 2.499(7) .
Ag2 O10 2.606(17) .
Ag2 Ag3 3.490(4) 3_756
Ag2 Ag4 3.665(5) .
Ag3 O42 2.408(17) 2_745
Ag3 S2 2.443(8) 3_756
Ag3 S1 2.550(8) .
Ag3 Ag2 3.490(4) 3_756
Ag4 O1W 2.24(2) .
Ag4 S2 2.412(8) .
Ag4 O25 2.701(19) 2_645
Ag4 O46 2.750(19) 3_756
Ag5 O60 2.297(19) .
Ag5 O50 2.41(2) 2_745
Ag5 O2W 2.42(2) .
Ag5 O15 2.457(16) 2_645
Ag5 Ag10 3.36(2) 3_655
Ag6 O3W 2.451(19) .
Ag6 O2W 2.48(2) .
Ag6 O4W 2.63(2) .
Ag6 O49 2.724(19) 2_745
Ag6 Ag10 3.12(2) .
Ag6 Ag10 3.68(2) 3_655
Ag7 O54 2.471(19) .
Ag7 O3W 2.54(2) .
Ag7 O20 2.758(19) 4_565
Ag7 Ag10 3.48(2) .
Ag7 Ag8 3.512(8) 2_745
Ag8 O13 2.393(19) 4_666
Ag8 O3W 2.587(18) 2_755
Ag8 O40 2.661(19) .
Ag8 O6W 2.68(3) .
Ag8 Ag7 3.512(8) 2_755
Ag9 O5W 2.06(4) .
Ag9 O2W 2.30(2) .
Ag9 O17 2.73(2) 2_645
Ag9 Ag10 3.36(2) 3_655
Ag10 O2W 1.86(3) 3_655
Ag10 O3W 1.99(3) .
Ag10 Ag9 3.36(2) 3_655
Ag10 Ag5 3.36(2) 3_655
Ag10 Ag6 3.68(2) 3_655
O13 Ag8 2.393(19) 4_465
O15 Ag5 2.457(16) 2_655
O17 Ag9 2.73(2) 2_655
O20 Ag7 2.758(19) 4_566
O25 Ag4 2.701(19) 2_655
O42 Ag3 2.408(17) 2_755
O46 Ag4 2.750(19) 3_756
O49 Ag6 2.724(19) 2_755
O50 Ag5 2.41(2) 2_755
O62 Ag2 2.432(18) 2_655
S1 C3 1.79(3) .
S2 C8 1.77(3) .
S2 Ag3 2.444(8) 3_756
C1 N1 1.31(4) .
C1 C2 1.41(4) .
C1 H1 0.9300 .
C2 C3 1.35(4) .
C2 H2 0.9300 .
C3 C4 1.41(4) .
C4 C5 1.39(4) .
C4 H4 0.9300 .
C5 N1 1.36(4) .
C5 H5 0.9300 .
C6 N2 1.34(3) .
C6 C7 1.41(4) .
C6 H6 0.9300 .
C7 C8 1.37(4) .
C7 H7 0.9300 .
C8 C9 1.34(4) .
C9 C10 1.45(4) .
C9 H9 0.9300 .
C10 N2 1.29(4) .
C10 H10 0.9300 .
N1 H1A 0.8600 .
N2 H2A 0.8600 .
O2W Ag10 1.86(3) 3_655
O3W Ag8 2.587(18) 2_745
